data_4135141
loop_
_publ_author_name
'Karimi, Mohammadjavad'
'Borthakur, Rosmita'
'Dorsey, Christopher L.'
'Chen, Chang-Hong'
'Lajeune, S\'ebastien'
'Gabbai, Francois P.'

_publ_section_title
;
 Bifunctional carbenium dications as metal-free catalysts for the
 reduction of oxygen.
;
_journal_name_full 'Journal of the American Chemical Society'
_journal_paper_doi 10.1021/jacs.0c04841
_journal_year 2020
_chemical_formula_moiety 'C38 H22 B2 F8 O2, 2(C2 H3 N)'
_chemical_formula_sum 'C42 H28 B2 F8 N2 O2'
_chemical_formula_weight 766.28
_space_group_crystal_system triclinic
_space_group_IT_number 2
_space_group_name_Hall '-P 1'
_space_group_name_H-M_alt 'P -1'
_atom_sites_solution_hydrogens geom
_atom_sites_solution_primary direct
_audit_creation_date 2020-04-10
_audit_creation_method
;
Olex2 1.3
(compiled 2020.02.04 svn.rd84adfe8 for OlexSys, GUI svn.r6032)
;
_cell_angle_alpha 105.814(3)
_cell_angle_beta 97.712(3)
_cell_angle_gamma 90.105(3)
_cell_formula_units_Z 2
_cell_length_a 8.4600(3)
_cell_length_b 13.8649(4)
_cell_length_c 15.5724(5)
_cell_measurement_reflns_used 39817
_cell_measurement_temperature 163
_cell_measurement_theta_max 30.1030
_cell_measurement_theta_min 1.6610
_cell_volume 1740.15(10)
_computing_cell_refinement 'CrysAlisPro 1.171.40.53 (Rigaku OD, 2019)'
_computing_data_collection 'CrysAlisPro 1.171.40.53 (Rigaku OD, 2019)'
_computing_data_reduction 'CrysAlisPro 1.171.40.53 (Rigaku OD, 2019)'
_computing_molecular_graphics 'Olex2 1.3 (Dolomanov et al., 2009)'
_computing_publication_material 'Olex2 1.3 (Dolomanov et al., 2009)'
_computing_structure_refinement 'SHELXL 2018/3 (Sheldrick, 2015)'
_computing_structure_solution 'SHELXS  (Sheldrick, 2008)'
_diffrn_ambient_temperature 163
_diffrn_detector 'CCD plate'
_diffrn_measured_fraction_theta_full 0.999
_diffrn_measured_fraction_theta_max 0.949
_diffrn_measurement_details
;
List of Runs (angles in degrees, time in seconds):

  # Type    Start    End  Width  t~exp~   \w     \q     \k     \f   Frames
--------------------------------------------------------------------------
  1  \w    -78.29 144.71   1.00    6.00    --  -30.53  73.80 -99.74  223
  2  \w    -78.29 144.71   1.00    6.00    --  -30.53  73.80  67.79  223
  3  \w    -78.29 144.71   1.00    6.00    --  -30.53  73.80 156.90  223
  4  \w    -77.20 145.80   1.00    6.00    --  -29.45  73.80  -6.36  223
  5  \w    -78.29 144.71   1.00    6.00    --  -30.53  73.80-154.80  223
  6  \w    -78.29 144.71   1.00    6.00    --  -30.53  73.80 -55.38  223
  7  \w    -78.29 144.71   1.00    6.00    --  -30.53  73.80 112.30  223
  8  \w    -51.27 171.73   1.00    6.00    --   -3.52  73.80-137.93  223
  9  \w    -78.29 144.71   1.00    6.00    --  -30.53  73.80   0.28  223
 10  \w    -78.29 144.71   1.00    6.00    --  -30.53  73.80-105.67  223
 11  \w    -78.29 144.71   1.00    6.00    --  -30.53  73.80 164.49  223
 12  \w    -78.29 144.71   1.00    6.00    --  -30.53  73.80  48.26  223
;
_diffrn_measurement_device 'abstract diffractometer'
_diffrn_measurement_device_type 'Bruker APEX-II CCD'
_diffrn_measurement_method '\w scans'
_diffrn_orient_matrix_type 'CrysAlisPro convention (1999,Acta A55,543-557)'
_diffrn_orient_matrix_UB_11 -0.0777515000
_diffrn_orient_matrix_UB_12 0.0140786000
_diffrn_orient_matrix_UB_13 -0.0139318000
_diffrn_orient_matrix_UB_21 0.0320710000
_diffrn_orient_matrix_UB_22 0.0263233000
_diffrn_orient_matrix_UB_23 -0.0273296000
_diffrn_orient_matrix_UB_31 -0.0098117000
_diffrn_orient_matrix_UB_32 -0.0440509000
_diffrn_orient_matrix_UB_33 -0.0366767000
_diffrn_radiation_monochromator graphite
_diffrn_radiation_probe x-ray
_diffrn_radiation_type 'Mo K\a'
_diffrn_radiation_wavelength 0.71073
_diffrn_reflns_av_R_equivalents 0.0359
_diffrn_reflns_av_unetI/netI 0.0227
_diffrn_reflns_Laue_measured_fraction_full 0.999
_diffrn_reflns_Laue_measured_fraction_max 0.949
_diffrn_reflns_limit_h_max 11
_diffrn_reflns_limit_h_min -11
_diffrn_reflns_limit_k_max 19
_diffrn_reflns_limit_k_min -19
_diffrn_reflns_limit_l_max 21
_diffrn_reflns_limit_l_min -21
_diffrn_reflns_number 80086
_diffrn_reflns_point_group_measured_fraction_full 0.999
_diffrn_reflns_point_group_measured_fraction_max 0.949
_diffrn_reflns_theta_full 25.242
_diffrn_reflns_theta_max 30.114
_diffrn_reflns_theta_min 1.750
_diffrn_source 'fine-focus sealed X-ray tube'
_diffrn_source_type 'Enhance (Mo) X-ray Source'
_diffrn_standards_number 0
_exptl_absorpt_coefficient_mu 0.118
_exptl_absorpt_correction_T_max 1.00000
_exptl_absorpt_correction_T_min 0.70846
_exptl_absorpt_correction_type multi-scan
_exptl_absorpt_process_details
;
CrysAlisPro 1.171.40.53 (Rigaku Oxford Diffraction, 2019)
Empirical absorption correction using spherical harmonics,
 implemented in SCALE3 ABSPACK scaling algorithm.
;
_exptl_crystal_colour 'clear greenish green'
_exptl_crystal_colour_lustre clear
_exptl_crystal_colour_modifier greenish
_exptl_crystal_colour_primary green
_exptl_crystal_density_diffrn 1.462
_exptl_crystal_description plate
_exptl_crystal_F_000 784
_exptl_crystal_size_max 1
_exptl_crystal_size_mid 0.46
_exptl_crystal_size_min 0.21
_refine_diff_density_max 0.704
_refine_diff_density_min -0.506
_refine_diff_density_rms 0.066
_refine_ls_extinction_method none
_refine_ls_goodness_of_fit_ref 1.002
_refine_ls_hydrogen_treatment constr
_refine_ls_matrix_type full
_refine_ls_number_parameters 554
_refine_ls_number_reflns 9711
_refine_ls_number_restraints 0
_refine_ls_restrained_S_all 1.002
_refine_ls_R_factor_all 0.0805
_refine_ls_R_factor_gt 0.0789
_refine_ls_shift/su_max 0.000
_refine_ls_shift/su_mean 0.000
_refine_ls_structure_factor_coef Fsqd
_refine_ls_weighting_details 'w=1/[\s^2^(Fo^2^)+(0.0290P)^2^+4.4000P] where P=(Fo^2^+2Fc^2^)/3'
_refine_ls_weighting_scheme calc
_refine_ls_wR_factor_gt 0.1513
_refine_ls_wR_factor_ref 0.1521
_reflns_Friedel_coverage 0.000
_reflns_number_gt 9556
_reflns_number_total 9711
_reflns_threshold_expression 'I > 2\s(I)'
_cod_data_source_file ja0c04841_si_002.cif
_cod_data_source_block mo_chc05242016
_cod_original_cell_volume 1740.14(10)
_cod_database_code 4135141
_shelx_shelxl_version_number 2018/3
_chemical_oxdiff_formula C10H10OBF4N
_shelx_space_group_comment
;
The symmetry employed for this shelxl refinement is uniquely defined
by the following loop, which should always be used as a source of
symmetry information in preference to the above space-group names.
They are only intended as comments.
;
_shelx_estimated_absorpt_t_max 0.976
_shelx_estimated_absorpt_t_min 0.891
_reflns_odcompleteness_completeness 99.90
_reflns_odcompleteness_iscentric 1
_reflns_odcompleteness_theta 26.32
_olex2_refinement_description
;
1. Fixed Uiso
 At 1.2 times of:
  All C(H) groups
 At 1.5 times of:
  All C(H,H,H) groups
2. Others
 Sof(F9)=Sof(F10)=Sof(F11)=1-FVAR(1)
 Sof(F2)=Sof(F3)=Sof(F4)=FVAR(1)
 Sof(F12)=Sof(F13)=1-FVAR(2)
 Sof(F7)=Sof(F8)=FVAR(2)
3.a Aromatic/amide H refined with riding coordinates:
 C2(H2), C3(H3), C4(H4), C5(H5), C6(H6), C7(H7), C15(H15), C16(H16), C17(H17),
 C18(H18), C21(H21), C22(H22), C23(H23), C24(H24), C28(H28), C29(H29), C30(H30),
  C31(H31), C34(H34), C35(H35), C36(H36), C37(H37)
3.b Idealised Me refined as rotating group:
 C41(H41A,H41B,H41C), C39(H39A,H39B,H39C)
;
_olex2_exptl_crystal_mounting_method loop
_olex2_submission_special_instructions 'No special instructions were received'
_oxdiff_exptl_absorpt_empirical_details
;
Empirical correction (ABSPACK) includes:
- Absorption correction using spherical harmonics
- Frame scaling
- Detector area scaling
;
_oxdiff_exptl_absorpt_empirical_full_max 1.444
_oxdiff_exptl_absorpt_empirical_full_min 0.655

loop_
_space_group_symop_operation_xyz
'x, y, z'
'-x, -y, -z'

loop_
_atom_site_label
_atom_site_type_symbol
_atom_site_fract_x
_atom_site_fract_y
_atom_site_fract_z
_atom_site_U_iso_or_equiv
_atom_site_adp_type
_atom_site_occupancy
_atom_site_site_symmetry_order
_atom_site_calc_flag
_atom_site_refinement_flags_posn
_atom_site_refinement_flags_adp
_atom_site_refinement_flags_occupancy
_atom_site_disorder_assembly
_atom_site_disorder_group
B1 B 0.1640(3) 0.80103(18) 0.05664(16) 0.0196(4) Uani 1 1 d . . . . .
F1 F 0.30312(18) 0.78065(13) 0.01844(11) 0.0400(4) Uani 1 1 d . . . . .
F2 F 0.1853(5) 0.7661(2) 0.13402(16) 0.0362(7) Uani 0.780(10) 1 d . . P . .
F3 F 0.1362(6) 0.9011(4) 0.0810(4) 0.0412(10) Uani 0.780(10) 1 d . . P . .
F4 F 0.0373(3) 0.7480(3) -0.00154(18) 0.0414(9) Uani 0.780(10) 1 d . . P . .
F9 F 0.094(2) 0.7501(7) 0.1020(11) 0.050(5) Uani 0.220(10) 1 d . . P . .
F10 F 0.189(2) 0.9054(14) 0.1053(12) 0.043(4) Uani 0.220(10) 1 d . . P . .
F11 F 0.0559(11) 0.8047(12) -0.0223(6) 0.051(4) Uani 0.220(10) 1 d . . P . .
F5 F 1.12520(17) 0.79110(11) 0.52125(9) 0.0277(3) Uani 1 1 d . . . . .
F6 F 1.30904(17) 0.80301(11) 0.64434(10) 0.0324(3) Uani 1 1 d . . . . .
F7 F 1.222(2) 0.6497(14) 0.5554(12) 0.037(2) Uani 0.55(9) 1 d . . P . .
F8 F 1.0574(15) 0.7496(9) 0.6401(9) 0.029(3) Uani 0.55(9) 1 d . . P . .
F12 F 1.244(4) 0.6534(19) 0.540(3) 0.046(5) Uani 0.45(9) 1 d . . P . .
F13 F 1.061(2) 0.724(5) 0.632(2) 0.062(5) Uani 0.45(9) 1 d . . P . .
B4 B 1.1821(3) 0.74505(18) 0.58822(16) 0.0198(4) Uani 1 1 d . . . . .
O2 O 0.48433(18) 0.94143(11) 0.24821(10) 0.0213(3) Uani 1 1 d . . . . .
O3 O 0.76041(18) 0.86510(11) 0.48729(10) 0.0198(3) Uani 1 1 d . . . . .
C1 C 0.6678(2) 0.66769(14) 0.10029(13) 0.0140(3) Uani 1 1 d . . . . .
C2 C 0.6161(2) 0.63564(15) 0.00517(13) 0.0168(4) Uani 1 1 d . . . . .
H2 H 0.544364 0.675701 -0.021101 0.020 Uiso 1 1 calc R U . . .
C3 C 0.6665(2) 0.54863(15) -0.04980(13) 0.0180(4) Uani 1 1 d . . . . .
H3 H 0.626859 0.530176 -0.112334 0.022 Uiso 1 1 calc R U . . .
C4 C 0.7757(2) 0.48600(15) -0.01577(13) 0.0173(4) Uani 1 1 d . . . . .
H4 H 0.811666 0.426522 -0.053463 0.021 Uiso 1 1 calc R U . . .
C5 C 1.0399(2) 0.43585(15) 0.18148(14) 0.0179(4) Uani 1 1 d . . . . .
H5 H 1.076298 0.378606 0.140986 0.021 Uiso 1 1 calc R U . . .
C6 C 1.0950(3) 0.46330(16) 0.27551(14) 0.0201(4) Uani 1 1 d . . . . .
H6 H 1.172080 0.423659 0.298590 0.024 Uiso 1 1 calc R U . . .
C7 C 1.0403(2) 0.54556(16) 0.33438(14) 0.0188(4) Uani 1 1 d . . . . .
H7 H 1.078408 0.559779 0.396931 0.023 Uiso 1 1 calc R U . . .
C8 C 0.9280(2) 0.60992(14) 0.30393(13) 0.0138(3) Uani 1 1 d . . . . .
C9 C 0.7710(2) 0.60514(14) 0.13299(12) 0.0137(3) Uani 1 1 d . . . . .
C10 C 0.8256(2) 0.51706(14) 0.07502(13) 0.0147(3) Uani 1 1 d . . . . .
C11 C 0.9310(2) 0.49733(14) 0.15320(13) 0.0146(3) Uani 1 1 d . . . . .
C12 C 0.8778(2) 0.58429(14) 0.21242(13) 0.0136(3) Uani 1 1 d . . . . .
C13 C 0.6093(2) 0.76237(14) 0.15382(13) 0.0139(3) Uani 1 1 d . . . . .
C14 C 0.6306(2) 0.85243(14) 0.12966(13) 0.0154(4) Uani 1 1 d . . . . .
C15 C 0.7198(3) 0.86090(15) 0.06056(14) 0.0189(4) Uani 1 1 d . . . . .
H15 H 0.772204 0.804403 0.028894 0.023 Uiso 1 1 calc R U . . .
C16 C 0.7303(3) 0.95008(17) 0.03966(15) 0.0243(4) Uani 1 1 d . . . . .
H16 H 0.789849 0.955168 -0.006611 0.029 Uiso 1 1 calc R U . . .
C17 C 0.6533(3) 1.03469(16) 0.08639(16) 0.0257(5) Uani 1 1 d . . . . .
H17 H 0.657838 1.095243 0.069225 0.031 Uiso 1 1 calc R U . . .
C18 C 0.5724(3) 1.03108(16) 0.15593(16) 0.0240(4) Uani 1 1 d . . . . .
H18 H 0.524327 1.088957 0.188637 0.029 Uiso 1 1 calc R U . . .
C19 C 0.5622(2) 0.94051(15) 0.17749(14) 0.0180(4) Uani 1 1 d . . . . .
C20 C 0.5270(2) 0.76524(15) 0.22773(13) 0.0153(4) Uani 1 1 d . . . . .
C21 C 0.4948(2) 0.67979(16) 0.25736(14) 0.0193(4) Uani 1 1 d . . . . .
H21 H 0.529168 0.616043 0.226641 0.023 Uiso 1 1 calc R U . . .
C22 C 0.4147(3) 0.68848(18) 0.32979(16) 0.0241(4) Uani 1 1 d . . . . .
H22 H 0.393908 0.630759 0.348853 0.029 Uiso 1 1 calc R U . . .
C23 C 0.3629(3) 0.7824(2) 0.37614(16) 0.0281(5) Uani 1 1 d . . . . .
H23 H 0.309421 0.787447 0.426984 0.034 Uiso 1 1 calc R U . . .
C24 C 0.3885(3) 0.86630(19) 0.34913(16) 0.0264(5) Uani 1 1 d . . . . .
H24 H 0.352909 0.929396 0.380552 0.032 Uiso 1 1 calc R U . . .
C25 C 0.4680(2) 0.85756(16) 0.27432(14) 0.0188(4) Uani 1 1 d . . . . .
C26 C 0.8719(2) 0.69765(14) 0.36840(12) 0.0138(3) Uani 1 1 d . . . . .
C27 C 0.7965(2) 0.68648(15) 0.44086(13) 0.0153(4) Uani 1 1 d . . . . .
C28 C 0.7633(2) 0.59227(15) 0.45631(13) 0.0171(4) Uani 1 1 d . . . . .
H28 H 0.799253 0.532426 0.419118 0.020 Uiso 1 1 calc R U . . .
C29 C 0.6797(3) 0.58791(17) 0.52474(14) 0.0208(4) Uani 1 1 d . . . . .
H29 H 0.658362 0.524777 0.534612 0.025 Uiso 1 1 calc R U . . .
C30 C 0.6249(3) 0.67534(18) 0.58056(15) 0.0231(4) Uani 1 1 d . . . . .
H30 H 0.566574 0.670396 0.627335 0.028 Uiso 1 1 calc R U . . .
C31 C 0.6546(3) 0.76800(17) 0.56840(14) 0.0226(4) Uani 1 1 d . . . . .
H31 H 0.617827 0.827061 0.606292 0.027 Uiso 1 1 calc R U . . .
C32 C 0.7401(2) 0.77298(15) 0.49909(13) 0.0179(4) Uani 1 1 d . . . . .
C33 C 0.8905(2) 0.79483(14) 0.35681(13) 0.0144(3) Uani 1 1 d . . . . .
C34 C 0.9695(2) 0.81497(15) 0.28806(13) 0.0161(4) Uani 1 1 d . . . . .
H34 H 1.013703 0.761596 0.247095 0.019 Uiso 1 1 calc R U . . .
C35 C 0.9822(3) 0.91080(16) 0.28051(14) 0.0201(4) Uani 1 1 d . . . . .
H35 H 1.034480 0.923577 0.234191 0.024 Uiso 1 1 calc R U . . .
C36 C 0.9178(3) 0.99021(16) 0.34133(15) 0.0240(4) Uani 1 1 d . . . . .
H36 H 0.925401 1.056093 0.334668 0.029 Uiso 1 1 calc R U . . .
C37 C 0.8440(3) 0.97457(16) 0.41040(15) 0.0230(4) Uani 1 1 d . . . . .
H37 H 0.802348 1.028876 0.451666 0.028 Uiso 1 1 calc R U . . .
C42 C 0.8321(2) 0.87724(15) 0.41818(13) 0.0173(4) Uani 1 1 d . . . . .
N1 N 0.5282(3) 0.45900(16) 0.27824(16) 0.0365(5) Uani 1 1 d . . . . .
C40 C 0.5998(3) 0.39465(17) 0.24329(15) 0.0251(5) Uani 1 1 d . . . . .
C41 C 0.6909(3) 0.3117(2) 0.1987(2) 0.0356(6) Uani 1 1 d . . . . .
H41A H 0.705641 0.317935 0.139070 0.053 Uiso 1 1 calc R U . . .
H41B H 0.633186 0.248191 0.192083 0.053 Uiso 1 1 calc R U . . .
H41C H 0.795437 0.313068 0.234937 0.053 Uiso 1 1 calc R U . . .
N2 N 0.3139(3) 0.22649(19) 0.1865(2) 0.0485(7) Uani 1 1 d . . . . .
C38 C 0.1940(3) 0.18747(18) 0.18030(17) 0.0302(5) Uani 1 1 d . . . . .
C39 C 0.0362(4) 0.1367(2) 0.1672(2) 0.0481(8) Uani 1 1 d . . . . .
H39A H -0.032464 0.153453 0.117869 0.072 Uiso 1 1 calc R U . . .
H39B H -0.012119 0.158867 0.222763 0.072 Uiso 1 1 calc R U . . .
H39C H 0.048191 0.063955 0.152328 0.072 Uiso 1 1 calc R U . . .

loop_
_atom_site_aniso_label
_atom_site_aniso_U_11
_atom_site_aniso_U_22
_atom_site_aniso_U_33
_atom_site_aniso_U_23
_atom_site_aniso_U_13
_atom_site_aniso_U_12
B1 0.0194(11) 0.0218(11) 0.0171(10) 0.0041(8) 0.0038(8) 0.0012(8)
F1 0.0251(7) 0.0514(10) 0.0443(9) 0.0096(8) 0.0156(7) 0.0089(7)
F2 0.0464(18) 0.0463(13) 0.0221(10) 0.0173(9) 0.0098(10) 0.0166(12)
F3 0.051(3) 0.0205(15) 0.057(3) 0.0106(17) 0.0239(18) 0.0071(16)
F4 0.0262(11) 0.0489(19) 0.0362(13) -0.0035(12) -0.0083(9) -0.0004(10)
F9 0.075(10) 0.027(4) 0.067(8) 0.022(5) 0.055(8) 0.017(5)
F10 0.044(8) 0.031(5) 0.045(8) -0.012(5) 0.019(6) -0.014(6)
F11 0.028(4) 0.073(9) 0.040(5) 0.003(5) -0.006(3) 0.014(5)
F5 0.0282(7) 0.0318(7) 0.0252(7) 0.0135(6) -0.0014(5) -0.0044(6)
F6 0.0263(7) 0.0357(8) 0.0266(7) -0.0014(6) -0.0051(6) -0.0019(6)
F7 0.044(4) 0.021(2) 0.042(4) 0.002(3) 0.007(3) 0.010(2)
F8 0.024(3) 0.047(5) 0.021(3) 0.011(3) 0.0108(16) 0.001(3)
F12 0.042(7) 0.027(4) 0.052(9) -0.010(5) -0.015(6) 0.009(4)
F13 0.042(5) 0.114(16) 0.040(6) 0.041(8) 0.005(4) -0.026(7)
B4 0.0198(11) 0.0215(11) 0.0175(10) 0.0049(9) 0.0014(8) -0.0017(8)
O2 0.0219(7) 0.0172(7) 0.0237(7) 0.0024(6) 0.0062(6) 0.0045(6)
O3 0.0251(8) 0.0173(7) 0.0182(7) 0.0039(5) 0.0090(6) 0.0036(6)
C1 0.0155(8) 0.0132(8) 0.0141(8) 0.0047(7) 0.0034(7) 0.0006(7)
C2 0.0166(9) 0.0178(9) 0.0162(9) 0.0066(7) -0.0007(7) 0.0017(7)
C3 0.0213(10) 0.0192(9) 0.0126(8) 0.0043(7) -0.0005(7) -0.0005(7)
C4 0.0215(10) 0.0154(9) 0.0150(9) 0.0032(7) 0.0051(7) 0.0009(7)
C5 0.0201(9) 0.0149(9) 0.0197(9) 0.0054(7) 0.0053(7) 0.0045(7)
C6 0.0198(10) 0.0200(9) 0.0228(10) 0.0104(8) 0.0013(8) 0.0064(8)
C7 0.0206(10) 0.0205(9) 0.0158(9) 0.0070(7) 0.0002(7) 0.0009(7)
C8 0.0163(8) 0.0131(8) 0.0130(8) 0.0047(7) 0.0030(7) -0.0004(7)
C9 0.0154(8) 0.0136(8) 0.0120(8) 0.0034(6) 0.0019(6) -0.0014(7)
C10 0.0172(9) 0.0122(8) 0.0163(9) 0.0058(7) 0.0038(7) 0.0009(7)
C11 0.0173(9) 0.0138(8) 0.0138(8) 0.0045(7) 0.0044(7) 0.0002(7)
C12 0.0142(8) 0.0139(8) 0.0146(8) 0.0066(7) 0.0026(7) 0.0020(6)
C13 0.0111(8) 0.0147(8) 0.0149(8) 0.0034(7) -0.0009(6) 0.0007(6)
C14 0.0140(8) 0.0138(8) 0.0171(9) 0.0038(7) -0.0016(7) 0.0009(7)
C15 0.0213(10) 0.0175(9) 0.0180(9) 0.0049(7) 0.0031(7) 0.0005(7)
C16 0.0324(12) 0.0210(10) 0.0208(10) 0.0078(8) 0.0041(9) -0.0042(9)
C17 0.0335(12) 0.0152(9) 0.0292(11) 0.0105(8) -0.0023(9) -0.0015(8)
C18 0.0263(11) 0.0138(9) 0.0295(11) 0.0040(8) -0.0005(9) 0.0025(8)
C19 0.0152(9) 0.0187(9) 0.0186(9) 0.0037(7) -0.0001(7) 0.0022(7)
C20 0.0134(8) 0.0167(9) 0.0160(9) 0.0046(7) 0.0022(7) 0.0012(7)
C21 0.0172(9) 0.0204(9) 0.0213(10) 0.0073(8) 0.0036(7) -0.0004(7)
C22 0.0188(10) 0.0299(11) 0.0282(11) 0.0142(9) 0.0066(8) -0.0005(8)
C23 0.0225(11) 0.0400(13) 0.0247(11) 0.0101(10) 0.0112(9) 0.0024(9)
C24 0.0232(11) 0.0307(12) 0.0235(11) 0.0015(9) 0.0097(9) 0.0061(9)
C25 0.0140(9) 0.0207(10) 0.0201(9) 0.0026(8) 0.0030(7) 0.0017(7)
C26 0.0136(8) 0.0158(8) 0.0119(8) 0.0042(7) 0.0007(6) 0.0006(7)
C27 0.0159(9) 0.0180(9) 0.0126(8) 0.0057(7) 0.0005(7) -0.0018(7)
C28 0.0176(9) 0.0181(9) 0.0152(9) 0.0050(7) 0.0006(7) -0.0018(7)
C29 0.0190(9) 0.0262(10) 0.0198(10) 0.0119(8) 0.0003(8) -0.0039(8)
C30 0.0189(10) 0.0343(12) 0.0203(10) 0.0130(9) 0.0062(8) 0.0013(8)
C31 0.0234(10) 0.0282(11) 0.0171(9) 0.0057(8) 0.0073(8) 0.0045(8)
C32 0.0182(9) 0.0199(9) 0.0158(9) 0.0047(7) 0.0033(7) 0.0014(7)
C33 0.0160(9) 0.0142(8) 0.0123(8) 0.0032(7) 0.0004(7) -0.0002(7)
C34 0.0187(9) 0.0177(9) 0.0124(8) 0.0046(7) 0.0033(7) -0.0007(7)
C35 0.0253(10) 0.0198(9) 0.0173(9) 0.0085(8) 0.0035(8) -0.0015(8)
C36 0.0316(12) 0.0167(9) 0.0252(11) 0.0081(8) 0.0039(9) 0.0008(8)
C37 0.0305(11) 0.0163(9) 0.0220(10) 0.0031(8) 0.0072(9) 0.0045(8)
C42 0.0181(9) 0.0186(9) 0.0150(9) 0.0046(7) 0.0025(7) 0.0012(7)
N1 0.0472(14) 0.0227(10) 0.0373(12) 0.0086(9) -0.0030(10) -0.0018(9)
C40 0.0308(12) 0.0239(11) 0.0224(10) 0.0141(9) -0.0055(9) -0.0077(9)
C41 0.0365(14) 0.0340(13) 0.0423(15) 0.0168(12) 0.0136(12) 0.0007(11)
N2 0.0325(13) 0.0363(13) 0.0600(17) -0.0095(12) -0.0050(12) 0.0035(10)
C38 0.0402(14) 0.0225(11) 0.0255(11) 0.0031(9) 0.0038(10) 0.0130(10)
C39 0.0554(19) 0.0337(15) 0.062(2) 0.0130(14) 0.0315(16) 0.0015(13)

loop_
_atom_type_symbol
_atom_type_description
_atom_type_scat_dispersion_real
_atom_type_scat_dispersion_imag
_atom_type_scat_source
C C 0.0033 0.0016 'International Tables Vol C Tables 4.2.6.8 and 6.1.1.4'
H H 0.0000 0.0000 'International Tables Vol C Tables 4.2.6.8 and 6.1.1.4'
B B 0.0013 0.0007 'International Tables Vol C Tables 4.2.6.8 and 6.1.1.4'
F F 0.0171 0.0103 'International Tables Vol C Tables 4.2.6.8 and 6.1.1.4'
N N 0.0061 0.0033 'International Tables Vol C Tables 4.2.6.8 and 6.1.1.4'
O O 0.0106 0.0060 'International Tables Vol C Tables 4.2.6.8 and 6.1.1.4'

loop_
_geom_angle_atom_site_label_1
_geom_angle_atom_site_label_2
_geom_angle_atom_site_label_3
_geom_angle
_geom_angle_site_symmetry_1
_geom_angle_site_symmetry_3
_geom_angle_publ_flag
F1 B1 F2 105.7(2) . . ?
F1 B1 F10 102.3(8) . . ?
F1 B1 F11 99.4(4) . . ?
F2 B1 F10 95.0(8) . . ?
F2 B1 F11 145.5(6) . . ?
F3 B1 F1 112.4(3) . . ?
F3 B1 F2 109.3(3) . . ?
F3 B1 F4 110.8(3) . . ?
F3 B1 F10 21.9(7) . . ?
F3 B1 F11 81.6(6) . . ?
F4 B1 F1 109.8(2) . . ?
F4 B1 F2 108.5(2) . . ?
F4 B1 F10 132.3(7) . . ?
F4 B1 F11 39.3(6) . . ?
F9 B1 F1 128.6(6) . . ?
F9 B1 F2 36.4(8) . . ?
F9 B1 F3 113.4(4) . . ?
F9 B1 F4 73.6(8) . . ?
F9 B1 F10 111.8(10) . . ?
F9 B1 F11 109.1(8) . . ?
F10 B1 F11 102.4(8) . . ?
B1 F1 C13 115.13(14) . . ?
F9 F2 B1 66.0(6) . . ?
F10 F3 B1 87(3) . . ?
B1 F4 F9 51.6(5) . . ?
F11 F4 B1 74.4(5) . . ?
F11 F4 F9 120.7(7) . . ?
B1 F9 F4 54.8(5) . . ?
F2 F9 B1 77.5(8) . . ?
F2 F9 F4 129.6(8) . . ?
F3 F10 B1 71(2) . . ?
F4 F11 B1 66.4(7) . . ?
B4 F5 C26 123.17(13) . . ?
F5 B4 F8 105.1(6) . . ?
F5 B4 F12 104.2(17) . . ?
F6 B4 F5 109.03(18) . . ?
F6 B4 F8 106.7(6) . . ?
F6 B4 F12 107.7(10) . . ?
F7 B4 F5 113.4(8) . . ?
F7 B4 F6 111.6(8) . . ?
F7 B4 F8 110.6(8) . . ?
F7 B4 F12 13(2) . . ?
F7 B4 F13 96(2) . . ?
F8 B4 F12 123.6(19) . . ?
F13 B4 F5 111.4(14) . . ?
F13 B4 F6 114.6(16) . . ?
F13 B4 F8 14(3) . . ?
F13 B4 F12 109.3(12) . . ?
C25 O2 C19 120.57(16) . . ?
C42 O3 C32 120.87(16) . . ?
C2 C1 C13 118.83(17) . . ?
C9 C1 C2 115.09(17) . . ?
C9 C1 C13 126.08(17) . . ?
C1 C2 H2 118.8 . . ?
C3 C2 C1 122.43(18) . . ?
C3 C2 H2 118.8 . . ?
C2 C3 H3 119.0 . . ?
C2 C3 C4 122.01(18) . . ?
C4 C3 H3 119.0 . . ?
C3 C4 H4 122.3 . . ?
C10 C4 C3 115.43(18) . . ?
C10 C4 H4 122.3 . . ?
C6 C5 H5 122.3 . . ?
C11 C5 H5 122.3 . . ?
C11 C5 C6 115.49(18) . . ?
C5 C6 H6 118.9 . . ?
C7 C6 C5 122.18(18) . . ?
C7 C6 H6 118.9 . . ?
C6 C7 H7 119.1 . . ?
C6 C7 C8 121.81(19) . . ?
C8 C7 H7 119.1 . . ?
C7 C8 C26 120.68(17) . . ?
C12 C8 C7 115.75(17) . . ?
C12 C8 C26 123.58(17) . . ?
C1 C9 C10 121.82(17) . . ?
C1 C9 C12 148.81(18) . . ?
C10 C9 C12 89.22(15) . . ?
C4 C10 C9 123.16(18) . . ?
C4 C10 C11 146.30(18) . . ?
C9 C10 C11 90.53(15) . . ?
C5 C11 C10 146.41(18) . . ?
C5 C11 C12 123.02(18) . . ?
C12 C11 C10 90.57(15) . . ?
C8 C12 C9 148.54(18) . . ?
C8 C12 C11 121.68(17) . . ?
C11 C12 C9 89.68(15) . . ?
F1 C13 C26 158.36(7) . . ?
C1 C13 F1 98.73(12) . . ?
C1 C13 C26 85.07(11) . . ?
C14 C13 F1 72.99(11) . . ?
C14 C13 C1 119.93(17) . . ?
C14 C13 C26 123.50(12) . . ?
C20 C13 F1 95.94(12) . . ?
C20 C13 C1 121.51(17) . . ?
C20 C13 C14 118.53(17) . . ?
C20 C13 C26 64.53(11) . . ?
C13 C14 C15 123.98(18) . . ?
C19 C14 C13 118.82(18) . . ?
C19 C14 C15 117.19(18) . . ?
C14 C15 H15 119.9 . . ?
C16 C15 C14 120.2(2) . . ?
C16 C15 H15 119.9 . . ?
C15 C16 H16 119.8 . . ?
C15 C16 C17 120.5(2) . . ?
C17 C16 H16 119.8 . . ?
C16 C17 H17 119.4 . . ?
C18 C17 C16 121.2(2) . . ?
C18 C17 H17 119.4 . . ?
C17 C18 H18 120.8 . . ?
C17 C18 C19 118.3(2) . . ?
C19 C18 H18 120.8 . . ?
O2 C19 C14 121.47(18) . . ?
O2 C19 C18 116.05(19) . . ?
C18 C19 C14 122.5(2) . . ?
C13 C20 C21 123.96(18) . . ?
C13 C20 C25 118.96(18) . . ?
C25 C20 C21 117.05(18) . . ?
C20 C21 H21 119.7 . . ?
C22 C21 C20 120.6(2) . . ?
C22 C21 H21 119.7 . . ?
C21 C22 H22 119.8 . . ?
C21 C22 C23 120.5(2) . . ?
C23 C22 H22 119.8 . . ?
C22 C23 H23 119.5 . . ?
C24 C23 C22 121.0(2) . . ?
C24 C23 H23 119.5 . . ?
C23 C24 H24 120.6 . . ?
C23 C24 C25 118.8(2) . . ?
C25 C24 H24 120.6 . . ?
O2 C25 C20 121.55(18) . . ?
O2 C25 C24 116.45(19) . . ?
C24 C25 C20 122.0(2) . . ?
F5 C26 C13 139.96(7) . . ?
C8 C26 F5 112.23(12) . . ?
C8 C26 C13 87.58(11) . . ?
C27 C26 F5 80.39(11) . . ?
C27 C26 C8 121.07(17) . . ?
C27 C26 C13 119.86(12) . . ?
C27 C26 C33 119.05(17) . . ?
C33 C26 F5 78.55(11) . . ?
C33 C26 C8 119.87(17) . . ?
C33 C26 C13 61.48(10) . . ?
C26 C27 C28 124.05(18) . . ?
C26 C27 C32 118.72(18) . . ?
C32 C27 C28 117.09(18) . . ?
C27 C28 H28 120.0 . . ?
C29 C28 C27 120.08(19) . . ?
C29 C28 H28 120.0 . . ?
C28 C29 H29 119.5 . . ?
C28 C29 C30 121.1(2) . . ?
C30 C29 H29 119.5 . . ?
C29 C30 H30 119.5 . . ?
C31 C30 C29 120.9(2) . . ?
C31 C30 H30 119.5 . . ?
C30 C31 H31 120.8 . . ?
C30 C31 C32 118.3(2) . . ?
C32 C31 H31 120.8 . . ?
O3 C32 C27 121.23(18) . . ?
O3 C32 C31 116.16(18) . . ?
C31 C32 C27 122.5(2) . . ?
C26 C33 C34 123.64(18) . . ?
C42 C33 C26 118.74(17) . . ?
C42 C33 C34 117.59(18) . . ?
C33 C34 H34 119.8 . . ?
C35 C34 C33 120.49(19) . . ?
C35 C34 H34 119.8 . . ?
C34 C35 H35 120.0 . . ?
C34 C35 C36 120.01(19) . . ?
C36 C35 H35 120.0 . . ?
C35 C36 H36 119.3 . . ?
C37 C36 C35 121.5(2) . . ?
C37 C36 H36 119.3 . . ?
C36 C37 H37 120.8 . . ?
C36 C37 C42 118.4(2) . . ?
C42 C37 H37 120.8 . . ?
O3 C42 C33 121.38(18) . . ?
O3 C42 C37 116.60(18) . . ?
C37 C42 C33 122.02(19) . . ?
N1 C40 C41 179.6(3) . . ?
C40 C41 H41A 109.5 . . ?
C40 C41 H41B 109.5 . . ?
C40 C41 H41C 109.5 . . ?
H41A C41 H41B 109.5 . . ?
H41A C41 H41C 109.5 . . ?
H41B C41 H41C 109.5 . . ?
N2 C38 C39 177.0(3) . . ?
C38 C39 H39A 109.5 . . ?
C38 C39 H39B 109.5 . . ?
C38 C39 H39C 109.5 . . ?
H39A C39 H39B 109.5 . . ?
H39A C39 H39C 109.5 . . ?
H39B C39 H39C 109.5 . . ?

loop_
_geom_bond_atom_site_label_1
_geom_bond_atom_site_label_2
_geom_bond_distance
_geom_bond_site_symmetry_2
_geom_bond_publ_flag
B1 F1 1.385(3) . ?
B1 F2 1.407(3) . ?
B1 F3 1.364(5) . ?
B1 F4 1.373(3) . ?
B1 F9 1.317(8) . ?
B1 F10 1.440(17) . ?
B1 F11 1.443(10) . ?
F1 C13 3.170(2) . ?
F2 F9 0.856(18) . ?
F3 F10 0.537(15) . ?
F4 F9 1.612(16) . ?
F4 F11 0.948(16) . ?
F5 B4 1.398(3) . ?
F5 C26 2.979(2) . ?
F6 B4 1.388(3) . ?
F7 B4 1.342(19) . ?
F8 B4 1.404(12) . ?
F12 B4 1.43(3) . ?
F13 B4 1.372(19) . ?
O2 C19 1.354(3) . ?
O2 C25 1.345(3) . ?
O3 C32 1.353(2) . ?
O3 C42 1.352(2) . ?
C1 C2 1.432(3) . ?
C1 C9 1.377(3) . ?
C1 C13 1.476(3) . ?
C2 H2 0.9500 . ?
C2 C3 1.381(3) . ?
C3 H3 0.9500 . ?
C3 C4 1.418(3) . ?
C4 H4 0.9500 . ?
C4 C10 1.367(3) . ?
C5 H5 0.9500 . ?
C5 C6 1.421(3) . ?
C5 C11 1.367(3) . ?
C6 H6 0.9500 . ?
C6 C7 1.379(3) . ?
C7 H7 0.9500 . ?
C7 C8 1.427(3) . ?
C8 C12 1.378(3) . ?
C8 C26 1.476(3) . ?
C9 C10 1.426(3) . ?
C9 C12 1.525(3) . ?
C10 C11 1.498(3) . ?
C11 C12 1.419(3) . ?
C13 C14 1.416(3) . ?
C13 C20 1.415(3) . ?
C13 C26 4.068(3) . ?
C14 C15 1.424(3) . ?
C14 C19 1.415(3) . ?
C15 H15 0.9500 . ?
C15 C16 1.367(3) . ?
C16 H16 0.9500 . ?
C16 C17 1.412(3) . ?
C17 H17 0.9500 . ?
C17 C18 1.369(3) . ?
C18 H18 0.9500 . ?
C18 C19 1.391(3) . ?
C20 C21 1.422(3) . ?
C20 C25 1.417(3) . ?
C21 H21 0.9500 . ?
C21 C22 1.370(3) . ?
C22 H22 0.9500 . ?
C22 C23 1.408(3) . ?
C23 H23 0.9500 . ?
C23 C24 1.367(4) . ?
C24 H24 0.9500 . ?
C24 C25 1.399(3) . ?
C26 C27 1.411(3) . ?
C26 C33 1.418(3) . ?
C27 C28 1.425(3) . ?
C27 C32 1.419(3) . ?
C28 H28 0.9500 . ?
C28 C29 1.370(3) . ?
C29 H29 0.9500 . ?
C29 C30 1.406(3) . ?
C30 H30 0.9500 . ?
C30 C31 1.376(3) . ?
C31 H31 0.9500 . ?
C31 C32 1.394(3) . ?
C33 C34 1.423(3) . ?
C33 C42 1.413(3) . ?
C34 H34 0.9500 . ?
C34 C35 1.371(3) . ?
C35 H35 0.9500 . ?
C35 C36 1.406(3) . ?
C36 H36 0.9500 . ?
C36 C37 1.379(3) . ?
C37 H37 0.9500 . ?
C37 C42 1.392(3) . ?
N1 C40 1.134(3) . ?
C40 C41 1.452(4) . ?
C41 H41A 0.9800 . ?
C41 H41B 0.9800 . ?
C41 H41C 0.9800 . ?
N2 C38 1.128(4) . ?
C38 C39 1.471(4) . ?
C39 H39A 0.9800 . ?
C39 H39B 0.9800 . ?
C39 H39C 0.9800 . ?

loop_
_geom_torsion_atom_site_label_1
_geom_torsion_atom_site_label_2
_geom_torsion_atom_site_label_3
_geom_torsion_atom_site_label_4
_geom_torsion
_geom_torsion_site_symmetry_1
_geom_torsion_site_symmetry_2
_geom_torsion_site_symmetry_3
_geom_torsion_site_symmetry_4
_geom_torsion_publ_flag
B1 F2 F9 F4 18.3(7) . . . . ?
B1 F4 F9 F2 -22.1(9) . . . . ?
F1 B1 F2 F9 -135.2(7) . . . . ?
F1 B1 F3 F10 -66(3) . . . . ?
F1 B1 F4 F9 125.8(5) . . . . ?
F1 B1 F4 F11 -80.3(6) . . . . ?
F1 B1 F9 F2 60.2(10) . . . . ?
F1 B1 F9 F4 -102.6(7) . . . . ?
F1 B1 F10 F3 120(2) . . . . ?
F1 B1 F11 F4 110.0(5) . . . . ?
F1 C13 C14 C15 -96.65(19) . . . . ?
F1 C13 C14 C19 84.55(17) . . . . ?
F1 C13 C20 C21 104.68(19) . . . . ?
F1 C13 C20 C25 -73.43(18) . . . . ?
F2 B1 F1 C13 -24.4(3) . . . . ?
F2 B1 F3 F10 51(3) . . . . ?
F2 B1 F4 F9 10.7(4) . . . . ?
F2 B1 F4 F11 164.6(6) . . . . ?
F2 B1 F9 F4 -162.8(7) . . . . ?
F2 B1 F10 F3 -132(3) . . . . ?
F2 B1 F11 F4 -26.5(11) . . . . ?
F3 B1 F1 C13 94.8(3) . . . . ?
F3 B1 F2 F9 103.5(7) . . . . ?
F3 B1 F4 F9 -109.3(5) . . . . ?
F3 B1 F4 F11 44.5(7) . . . . ?
F3 B1 F9 F2 -91.2(6) . . . . ?
F3 B1 F9 F4 106.0(4) . . . . ?
F3 B1 F11 F4 -138.5(6) . . . . ?
F4 B1 F1 C13 -141.3(2) . . . . ?
F4 B1 F2 F9 -17.4(7) . . . . ?
F4 B1 F3 F10 171(3) . . . . ?
F4 B1 F9 F2 162.8(7) . . . . ?
F4 B1 F10 F3 -12(3) . . . . ?
F9 B1 F1 C13 -56.8(11) . . . . ?
F9 B1 F3 F10 90(3) . . . . ?
F9 B1 F4 F11 153.9(7) . . . . ?
F9 B1 F10 F3 -99(3) . . . . ?
F9 B1 F11 F4 -26.6(7) . . . . ?
F9 F4 F11 B1 23.7(7) . . . . ?
F10 B1 F1 C13 74.5(9) . . . . ?
F10 B1 F2 F9 120.5(10) . . . . ?
F10 B1 F4 F9 -104.8(12) . . . . ?
F10 B1 F4 F11 49.1(13) . . . . ?
F10 B1 F9 F2 -67.6(9) . . . . ?
F10 B1 F9 F4 129.7(7) . . . . ?
F10 B1 F11 F4 -145.1(9) . . . . ?
F11 B1 F1 C13 179.5(7) . . . . ?
F11 B1 F2 F9 -0.1(11) . . . . ?
F11 B1 F3 F10 -162(3) . . . . ?
F11 B1 F4 F9 -153.9(7) . . . . ?
F11 B1 F9 F2 179.9(7) . . . . ?
F11 B1 F9 F4 17.2(5) . . . . ?
F11 B1 F10 F3 18(3) . . . . ?
F11 F4 F9 B1 -29.6(8) . . . . ?
F11 F4 F9 F2 -51.6(13) . . . . ?
F5 C26 C27 C28 -112.53(19) . . . . ?
F5 C26 C27 C32 71.83(17) . . . . ?
F5 C26 C33 C34 105.62(19) . . . . ?
F5 C26 C33 C42 -72.35(17) . . . . ?
C1 C2 C3 C4 -1.2(3) . . . . ?
C1 C9 C10 C4 -2.7(3) . . . . ?
C1 C9 C10 C11 176.42(18) . . . . ?
C1 C9 C12 C8 10.2(6) . . . . ?
C1 C9 C12 C11 -174.3(3) . . . . ?
C1 C13 C14 C15 -6.2(3) . . . . ?
C1 C13 C14 C19 174.95(17) . . . . ?
C1 C13 C20 C21 0.6(3) . . . . ?
C1 C13 C20 C25 -177.48(18) . . . . ?
C2 C1 C9 C10 2.2(3) . . . . ?
C2 C1 C9 C12 175.8(3) . . . . ?
C2 C1 C13 F1 20.41(19) . . . . ?
C2 C1 C13 C14 -54.9(3) . . . . ?
C2 C1 C13 C20 122.9(2) . . . . ?
C2 C1 C13 C26 178.94(16) . . . . ?
C2 C3 C4 C10 0.8(3) . . . . ?
C3 C4 C10 C9 1.1(3) . . . . ?
C3 C4 C10 C11 -177.3(3) . . . . ?
C4 C10 C11 C5 -1.1(6) . . . . ?
C4 C10 C11 C12 179.0(3) . . . . ?
C5 C6 C7 C8 -1.8(3) . . . . ?
C5 C11 C12 C8 -3.0(3) . . . . ?
C5 C11 C12 C9 179.75(19) . . . . ?
C6 C5 C11 C10 -178.5(3) . . . . ?
C6 C5 C11 C12 1.4(3) . . . . ?
C6 C7 C8 C12 0.2(3) . . . . ?
C6 C7 C8 C26 -179.81(19) . . . . ?
C7 C8 C12 C9 176.8(3) . . . . ?
C7 C8 C12 C11 2.0(3) . . . . ?
C7 C8 C26 F5 34.1(2) . . . . ?
C7 C8 C26 C13 178.29(17) . . . . ?
C7 C8 C26 C27 -57.9(3) . . . . ?
C7 C8 C26 C33 123.4(2) . . . . ?
C8 C26 C27 C28 -2.3(3) . . . . ?
C8 C26 C27 C32 -177.93(18) . . . . ?
C8 C26 C33 C34 -3.6(3) . . . . ?
C8 C26 C33 C42 178.46(18) . . . . ?
C9 C1 C2 C3 -0.3(3) . . . . ?
C9 C1 C13 F1 -160.02(17) . . . . ?
C9 C1 C13 C14 124.6(2) . . . . ?
C9 C1 C13 C20 -57.5(3) . . . . ?
C9 C1 C13 C26 -1.48(19) . . . . ?
C9 C10 C11 C5 -179.8(3) . . . . ?
C9 C10 C11 C12 0.34(15) . . . . ?
C10 C9 C12 C8 -175.2(3) . . . . ?
C10 C9 C12 C11 0.34(15) . . . . ?
C10 C11 C12 C8 176.94(18) . . . . ?
C10 C11 C12 C9 -0.32(14) . . . . ?
C11 C5 C6 C7 1.0(3) . . . . ?
C12 C8 C26 F5 -145.92(16) . . . . ?
C12 C8 C26 C13 -1.77(19) . . . . ?
C12 C8 C26 C27 122.0(2) . . . . ?
C12 C8 C26 C33 -56.6(3) . . . . ?
C12 C9 C10 C4 -179.42(19) . . . . ?
C12 C9 C10 C11 -0.32(14) . . . . ?
C13 C1 C2 C3 179.31(19) . . . . ?
C13 C1 C9 C10 -177.44(18) . . . . ?
C13 C1 C9 C12 -3.7(5) . . . . ?
C13 C14 C15 C16 178.0(2) . . . . ?
C13 C14 C19 O2 3.3(3) . . . . ?
C13 C14 C19 C18 -177.59(19) . . . . ?
C13 C20 C21 C22 179.8(2) . . . . ?
C13 C20 C25 O2 2.1(3) . . . . ?
C13 C20 C25 C24 -178.6(2) . . . . ?
C13 C26 C27 C28 104.51(19) . . . . ?
C13 C26 C27 C32 -71.1(2) . . . . ?
C13 C26 C33 C34 -72.01(17) . . . . ?
C13 C26 C33 C42 110.02(19) . . . . ?
C14 C13 C20 C21 178.52(19) . . . . ?
C14 C13 C20 C25 0.4(3) . . . . ?
C14 C15 C16 C17 0.2(3) . . . . ?
C15 C14 C19 O2 -175.57(18) . . . . ?
C15 C14 C19 C18 3.5(3) . . . . ?
C15 C16 C17 C18 2.8(4) . . . . ?
C16 C17 C18 C19 -2.5(3) . . . . ?
C17 C18 C19 O2 178.4(2) . . . . ?
C17 C18 C19 C14 -0.7(3) . . . . ?
C19 O2 C25 C20 -1.8(3) . . . . ?
C19 O2 C25 C24 178.80(19) . . . . ?
C19 C14 C15 C16 -3.2(3) . . . . ?
C20 C13 C14 C15 175.83(18) . . . . ?
C20 C13 C14 C19 -3.0(3) . . . . ?
C20 C21 C22 C23 0.0(3) . . . . ?
C21 C20 C25 O2 -176.18(18) . . . . ?
C21 C20 C25 C24 3.1(3) . . . . ?
C21 C22 C23 C24 1.3(4) . . . . ?
C22 C23 C24 C25 -0.2(4) . . . . ?
C23 C24 C25 O2 177.3(2) . . . . ?
C23 C24 C25 C20 -2.0(3) . . . . ?
C25 O2 C19 C14 -0.9(3) . . . . ?
C25 O2 C19 C18 179.96(19) . . . . ?
C25 C20 C21 C22 -2.1(3) . . . . ?
C26 F5 B4 F6 174.41(12) . . . . ?
C26 F5 B4 F7 49.4(9) . . . . ?
C26 F5 B4 F8 -71.5(6) . . . . ?
C26 F5 B4 F12 59.7(16) . . . . ?
C26 F5 B4 F13 -58(3) . . . . ?
C26 C8 C12 C9 -3.1(4) . . . . ?
C26 C8 C12 C11 -177.90(18) . . . . ?
C26 C13 C14 C15 99.0(2) . . . . ?
C26 C13 C14 C19 -79.8(2) . . . . ?
C26 C13 C20 C21 -65.57(18) . . . . ?
C26 C13 C20 C25 116.32(19) . . . . ?
C26 C27 C28 C29 -175.43(19) . . . . ?
C26 C27 C32 O3 -1.4(3) . . . . ?
C26 C27 C32 C31 175.46(19) . . . . ?
C26 C33 C34 C35 179.61(19) . . . . ?
C26 C33 C42 O3 0.3(3) . . . . ?
C26 C33 C42 C37 -179.1(2) . . . . ?
C27 C26 C33 C34 177.73(18) . . . . ?
C27 C26 C33 C42 -0.2(3) . . . . ?
C27 C28 C29 C30 0.1(3) . . . . ?
C28 C27 C32 O3 -177.35(18) . . . . ?
C28 C27 C32 C31 -0.5(3) . . . . ?
C28 C29 C30 C31 -0.4(3) . . . . ?
C29 C30 C31 C32 0.2(3) . . . . ?
C30 C31 C32 O3 177.27(19) . . . . ?
C30 C31 C32 C27 0.2(3) . . . . ?
C32 O3 C42 C33 -1.0(3) . . . . ?
C32 O3 C42 C37 178.48(19) . . . . ?
C32 C27 C28 C29 0.3(3) . . . . ?
C33 C26 C27 C28 176.39(18) . . . . ?
C33 C26 C27 C32 0.8(3) . . . . ?
C33 C34 C35 C36 0.4(3) . . . . ?
C34 C33 C42 O3 -177.75(18) . . . . ?
C34 C33 C42 C37 2.8(3) . . . . ?
C34 C35 C36 C37 1.3(3) . . . . ?
C35 C36 C37 C42 -0.9(4) . . . . ?
C36 C37 C42 O3 179.4(2) . . . . ?
C36 C37 C42 C33 -1.2(3) . . . . ?
C42 O3 C32 C27 1.5(3) . . . . ?
C42 O3 C32 C31 -175.52(19) . . . . ?
C42 C33 C34 C35 -2.4(3) . . . . ?
